data_7057621
loop_
_publ_author_name
'Yang, Fei'
'Wang, Yangyang'
'Lu, Faguan'
'Xie, Shangqing'
'Qi, Xinghao'
'Sun, Hongjian'
'Li, Xiaoyan'
'Fuhr, Olaf'
'Fenske, Dieter'

_publ_section_title
;
 Preparation of hydrido [CNC]-pincer cobalt complexes via selective
 C--H/C--F bond activation and their catalytic performances
;
_journal_issue 19
_journal_name_full 'New Journal of Chemistry'
_journal_page_first 15578
_journal_paper_doi 10.1039/C8NJ02979B
_journal_volume 42
_journal_year 2018
_chemical_formula_moiety 'C23 H26 Co F4 N P2'
_chemical_formula_sum 'C23 H26 Co F4 N P2'
_chemical_formula_weight 513.34
_space_group_crystal_system monoclinic
_space_group_IT_number 14
_space_group_name_Hall '-P 2ybc'
_space_group_name_H-M_alt 'P 1 21/c 1'
_symmetry_Int_Tables_number 14
_symmetry_space_group_name_Hall '-P 2ybc'
_symmetry_space_group_name_H-M 'P 1 21/c 1'
_audit_creation_date 2018-07-27
_audit_creation_method
;
Olex2 1.2-beta
(compiled 2017.08.10 svn.r3458 for OlexSys, GUI svn.r5381)
;
_audit_update_record
;
2018-07-27 deposited with the CCDC.
2018-08-07 downloaded from the CCDC.
;
_cell_angle_alpha 90
_cell_angle_beta 102.169(8)
_cell_angle_gamma 90
_cell_formula_units_Z 4
_cell_length_a 14.433(7)
_cell_length_b 12.378(6)
_cell_length_c 13.442(6)
_cell_measurement_reflns_used 3759
_cell_measurement_temperature 293(2)
_cell_measurement_theta_max 25.45
_cell_measurement_theta_min 2.19
_cell_volume 2347.5(19)
_computing_molecular_graphics 'Olex2 (Dolomanov et al., 2009)'
_computing_publication_material 'Olex2 (Dolomanov et al., 2009)'
_computing_structure_refinement 'olex2.refine (Bourhis et al., 2015)'
_computing_structure_solution 'SHELXS-97 (Sheldrick, 1990)'
_diffrn_ambient_temperature 293.15
_diffrn_measured_fraction_theta_full 0.9773
_diffrn_measured_fraction_theta_max 0.9773
_diffrn_measurement_device_type 'CCD area detector'
_diffrn_measurement_method 'phi and omega scans'
_diffrn_radiation_type 'Mo K\a'
_diffrn_radiation_wavelength 0.71073
_diffrn_reflns_av_R_equivalents 0.0297
_diffrn_reflns_av_unetI/netI 0.0413
_diffrn_reflns_limit_h_max 18
_diffrn_reflns_limit_h_min -18
_diffrn_reflns_limit_k_max 15
_diffrn_reflns_limit_k_min -16
_diffrn_reflns_limit_l_max 10
_diffrn_reflns_limit_l_min -17
_diffrn_reflns_number 12675
_diffrn_reflns_theta_full 24.9979
_diffrn_reflns_theta_max 25.00
_diffrn_reflns_theta_min 2.19
_exptl_absorpt_coefficient_mu 0.909
_exptl_absorpt_correction_T_max 0.9146
_exptl_absorpt_correction_T_min 0.9146
_exptl_absorpt_correction_type multi-scan
_exptl_crystal_colour 'metallic dark red'
_exptl_crystal_colour_lustre metallic
_exptl_crystal_colour_modifier dark
_exptl_crystal_colour_primary red
_exptl_crystal_density_diffrn 1.4524
_exptl_crystal_density_method 'not measured'
_exptl_crystal_description block
_exptl_crystal_F_000 1058.7437
_exptl_crystal_size_max 0.1
_exptl_crystal_size_mid 0.1
_exptl_crystal_size_min 0.1
_refine_diff_density_max 0.4637
_refine_diff_density_min -0.3872
_refine_diff_density_rms 0.0884
_refine_ls_d_res_high 0.8409
_refine_ls_d_res_low 9.3046
_refine_ls_goodness_of_fit_ref 0.9940
_refine_ls_hydrogen_treatment mixed
_refine_ls_matrix_type full
_refine_ls_number_constraints 38
_refine_ls_number_parameters 290
_refine_ls_number_reflns 4041
_refine_ls_number_restraints 0
_refine_ls_restrained_S_all 0.9940
_refine_ls_R_factor_all 0.0481
_refine_ls_R_factor_gt 0.0324
_refine_ls_shift/su_max 0.0000
_refine_ls_shift/su_mean 0.0000
_refine_ls_structure_factor_coef Fsqd
_refine_ls_weighting_details 'w=1/[\s^2^(Fo^2^)+(0.0672P)^2^] where P=(Fo^2^+2Fc^2^)/3'
_refine_ls_weighting_scheme calc
_refine_ls_wR_factor_gt 0.0919
_refine_ls_wR_factor_ref 0.1047
_reflns_Friedel_coverage 0.0
_reflns_limit_h_max 16
_reflns_limit_h_min -17
_reflns_limit_k_max 14
_reflns_limit_k_min 0
_reflns_limit_l_max 15
_reflns_limit_l_min 0
_reflns_number_gt 3082
_reflns_number_total 4041
_reflns_threshold_expression I>=2u(I)
_cod_data_source_file c8nj02979b2.cif
_cod_data_source_block complex8
_cod_depositor_comments 'Adding full bibliography for 7057621--7057623.cif.'
_cod_original_cell_volume 2347.4(19)
_cod_database_code 7057621
_olex2_refinement_description
;
1. Fixed Uiso
 At 1.2 times of:
  All C(H) groups
 At 1.5 times of:
  All C(H,H,H) groups
2.a Aromatic/amide H refined with riding coordinates:
 C21(H21), C22(H22), C15(H15), C17(H17), C16(H16), C23(H23), C13(H13)
2.b Idealised Me refined as rotating group:
 C1(H1a,H1b,H1c), C2(H2a,H2b,H2c), C6(H6a,H6b,H6c), C5(H5a,H5b,H5c), C4(H4a,
 H4b,H4c), C3(H3a,H3b,H3c)
;
_olex2_submission_special_instructions 'No special instructions were received'

loop_
_space_group_symop_id
_space_group_symop_operation_xyz
1 x,y,z
2 -x,y+1/2,-z+1/2
3 -x,-y,-z
4 x,-y-1/2,z-1/2

loop_
_atom_site_label
_atom_site_type_symbol
_atom_site_fract_x
_atom_site_fract_y
_atom_site_fract_z
_atom_site_U_iso_or_equiv
_atom_site_adp_type
_atom_site_occupancy
_atom_site_refinement_flags_posn
Co1 Co 0.21789(2) 0.99692(2) 0.14819(2) 0.03650(13) Uani 1.000000 .
P2 P 0.25053(5) 1.16790(5) 0.16177(5) 0.04289(19) Uani 1.000000 .
P1 P 0.13603(5) 0.84961(5) 0.11565(5) 0.04544(19) Uani 1.000000 .
F1 F 0.18042(13) 1.04092(16) -0.10934(11) 0.0705(5) Uani 1.000000 .
F4 F 0.51453(12) 0.84024(15) 0.04176(14) 0.0720(5) Uani 1.000000 .
F2 F 0.29586(17) 0.98979(14) -0.23072(12) 0.0767(6) Uani 1.000000 .
C7 C 0.37325(17) 0.91958(19) 0.07279(18) 0.0413(6) Uani 1.000000 .
N1 N 0.33362(14) 0.93645(16) 0.22816(14) 0.0408(5) Uani 1.000000 .
C13 C 0.39694(18) 0.9023(2) 0.18023(18) 0.0445(6) Uani 1.000000 .
C8 C 0.28411(19) 0.9714(2) 0.03774(18) 0.0403(6) Uani 1.000000 .
C9 C 0.2622(2) 0.9917(2) -0.0658(2) 0.0464(7) Uani 1.000000 .
C10 C 0.3204(2) 0.9640(2) -0.13070(19) 0.0525(7) Uani 1.000000 .
C18 C 0.2492(3) 0.9679(2) 0.4647(2) 0.0584(8) Uani 1.000000 .
C20 C 0.1804(2) 1.00504(19) 0.2803(2) 0.0450(6) Uani 1.000000 .
C19 C 0.2555(2) 0.9679(2) 0.36088(18) 0.0473(7) Uani 1.000000 .
C12 C 0.43050(19) 0.8902(2) 0.0061(2) 0.0512(7) Uani 1.000000 .
C11 C 0.4039(2) 0.9115(2) -0.0952(2) 0.0559(8) Uani 1.000000 .
C21 C 0.0995(2) 1.0389(2) 0.3098(2) 0.0585(8) Uani 1.000000 .
H21 H 0.0485(2) 1.0632(2) 0.2606(2) 0.0702(9) Uiso 1.000000 R
C22 C 0.0919(3) 1.0377(3) 0.4140(3) 0.0711(10) Uani 1.000000 .
H22 H 0.0359(3) 1.0609(3) 0.4309(3) 0.0853(12) Uiso 1.000000 R
C15 C 0.4150(2) 0.8944(2) 0.4066(2) 0.0607(8) Uani 1.000000 .
H15 H 0.4695(2) 0.8687(2) 0.3881(2) 0.0729(10) Uiso 1.000000 R
C14 C 0.3397(2) 0.9301(2) 0.33477(18) 0.0456(6) Uani 1.000000 .
C17 C 0.3283(3) 0.9336(3) 0.5372(2) 0.0724(10) Uani 1.000000 .
H17 H 0.3261(3) 0.9355(3) 0.6058(2) 0.0869(12) Uiso 1.000000 R
C1 C 0.1228(3) 0.7931(3) -0.0117(2) 0.0745(10) Uani 1.000000 .
H1a H 0.1841(3) 0.7743(18) -0.0237(7) 0.1118(15) Uiso 1.000000 GR
H1b H 0.0838(14) 0.7297(11) -0.0175(6) 0.1118(15) Uiso 1.000000 GR
H1c H 0.0937(16) 0.8456(7) -0.0611(2) 0.1118(15) Uiso 1.000000 GR
C16 C 0.4079(3) 0.8977(3) 0.5095(2) 0.0752(10) Uani 1.000000 .
H16 H 0.4588(3) 0.8747(3) 0.5594(2) 0.0903(12) Uiso 1.000000 R
C2 C 0.0139(2) 0.8522(3) 0.1288(3) 0.0889(12) Uani 1.000000 .
H2a H -0.0158(6) 0.7846(9) 0.106(2) 0.1333(18) Uiso 1.000000 GR
H2b H 0.0117(2) 0.864(2) 0.1989(4) 0.1333(18) Uiso 1.000000 GR
H2c H -0.0190(5) 0.9098(15) 0.0883(17) 0.1333(18) Uiso 1.000000 GR
C6 C 0.2865(2) 1.2334(2) 0.0549(2) 0.0721(9) Uani 1.000000 .
H6a H 0.2372(7) 1.2256(16) -0.0050(4) 0.1081(14) Uiso 1.000000 GR
H6b H 0.2976(15) 1.3088(5) 0.0696(7) 0.1081(14) Uiso 1.000000 GR
H6c H 0.3436(9) 1.2005(12) 0.0436(11) 0.1081(14) Uiso 1.000000 GR
C5 C 0.3478(2) 1.2046(3) 0.2668(2) 0.0762(10) Uani 1.000000 .
H5a H 0.3577(11) 1.2813(4) 0.2665(11) 0.1143(15) Uiso 1.000000 GR
H5b H 0.3324(7) 1.1836(17) 0.3301(3) 0.1143(15) Uiso 1.000000 GR
H5c H 0.4046(4) 1.1682(15) 0.2589(10) 0.1143(15) Uiso 1.000000 GR
C4 C 0.1573(2) 1.2576(2) 0.1829(2) 0.0668(9) Uani 1.000000 .
H4a H 0.1797(5) 1.3308(3) 0.1867(16) 0.1002(13) Uiso 1.000000 GR
H4b H 0.1033(6) 1.2508(13) 0.1276(9) 0.1002(13) Uiso 1.000000 GR
H4c H 0.1394(11) 1.2387(11) 0.2455(9) 0.1002(13) Uiso 1.000000 GR
C3 C 0.1832(3) 0.7357(2) 0.1948(2) 0.0746(10) Uani 1.000000 .
H3a H 0.1426(10) 0.6742(6) 0.1766(13) 0.1119(15) Uiso 1.000000 GR
H3b H 0.2455(7) 0.7189(13) 0.1849(14) 0.1119(15) Uiso 1.000000 GR
H3c H 0.1864(16) 0.7534(7) 0.2650(3) 0.1119(15) Uiso 1.000000 GR
C23 C 0.1637(3) 1.0040(2) 0.4887(3) 0.0694(11) Uani 1.000000 .
H23 H 0.1569(3) 1.0044(2) 0.5559(3) 0.0832(13) Uiso 1.000000 R
F3 F 0.45959(15) 0.88357(17) -0.16087(14) 0.0870(6) Uani 1.000000 .
H H 0.1382(19) 1.030(2) 0.0866(19) 0.056(8) Uiso 1.000000 .
H13 H 0.45302(18) 0.8694(2) 0.21297(18) 0.0534(7) Uiso 1.000000 R

loop_
_atom_site_aniso_label
_atom_site_aniso_U_11
_atom_site_aniso_U_22
_atom_site_aniso_U_33
_atom_site_aniso_U_12
_atom_site_aniso_U_13
_atom_site_aniso_U_23
Co1 0.0372(2) 0.0391(2) 0.0351(2) 0.00516(15) 0.01196(15) 0.00015(13)
P2 0.0451(4) 0.0399(4) 0.0469(4) 0.0022(3) 0.0170(3) 0.0002(3)
P1 0.0423(4) 0.0416(4) 0.0525(4) 0.0025(3) 0.0103(3) -0.0013(3)
F1 0.0691(12) 0.0973(13) 0.0432(9) 0.0227(10) 0.0072(8) 0.0092(9)
F4 0.0482(10) 0.0794(13) 0.0950(13) 0.0173(9) 0.0298(9) 0.0001(10)
F2 0.1127(18) 0.0854(14) 0.0371(9) -0.0008(11) 0.0274(10) -0.0046(8)
C7 0.0383(14) 0.0407(14) 0.0475(14) -0.0001(12) 0.0146(11) -0.0049(11)
N1 0.0414(12) 0.0430(12) 0.0376(11) 0.0007(10) 0.0071(9) 0.0001(9)
C13 0.0358(14) 0.0461(15) 0.0512(15) 0.0083(12) 0.0086(12) 0.0022(11)
C8 0.0429(15) 0.0396(13) 0.0412(13) -0.0006(12) 0.0155(11) -0.0030(10)
C9 0.0501(17) 0.0495(16) 0.0389(14) 0.0057(13) 0.0078(12) 0.0002(11)
C10 0.074(2) 0.0536(16) 0.0341(14) -0.0049(16) 0.0216(13) -0.0058(12)
C18 0.097(3) 0.0396(15) 0.0450(16) -0.0183(16) 0.0294(17) -0.0045(12)
C20 0.0555(18) 0.0372(14) 0.0480(15) 0.0008(12) 0.0235(13) 0.0003(10)
C19 0.0693(19) 0.0352(13) 0.0405(14) -0.0084(14) 0.0187(13) -0.0015(11)
C12 0.0451(16) 0.0511(16) 0.0625(18) 0.0013(14) 0.0229(13) -0.0081(13)
C11 0.0628(19) 0.0550(18) 0.0605(18) -0.0058(16) 0.0371(15) -0.0144(13)
C21 0.070(2) 0.0498(16) 0.0667(19) 0.0033(16) 0.0393(16) 0.0021(14)
C22 0.100(3) 0.0492(17) 0.086(2) -0.0029(19) 0.067(2) -0.0046(17)
C15 0.070(2) 0.0602(18) 0.0455(16) -0.0028(16) -0.0031(14) 0.0058(13)
C14 0.0576(17) 0.0411(15) 0.0365(13) -0.0061(13) 0.0066(12) 0.0009(10)
C17 0.121(3) 0.062(2) 0.0336(15) -0.017(2) 0.0153(18) 0.0004(13)
C1 0.089(3) 0.066(2) 0.0648(19) -0.0159(19) 0.0075(17) -0.0136(16)
C16 0.102(3) 0.070(2) 0.0426(17) -0.012(2) -0.0088(18) 0.0093(15)
C2 0.053(2) 0.078(3) 0.142(4) -0.0112(19) 0.035(2) -0.018(2)
C6 0.092(3) 0.0520(18) 0.085(2) 0.0044(18) 0.049(2) 0.0124(16)
C5 0.072(2) 0.062(2) 0.086(2) -0.0131(18) -0.0029(18) -0.0073(17)
C4 0.069(2) 0.0499(17) 0.091(2) 0.0106(16) 0.0377(18) -0.0020(16)
C3 0.093(3) 0.0459(18) 0.079(2) -0.0016(18) 0.0036(19) 0.0069(15)
C23 0.121(3) 0.0437(17) 0.0575(19) -0.0143(18) 0.051(2) -0.0050(14)
F3 0.0968(14) 0.1018(14) 0.0815(12) 0.0031(12) 0.0622(11) -0.0162(11)

loop_
_atom_type_symbol
_atom_type_scat_dispersion_real
_atom_type_scat_dispersion_imag
_atom_type_scat_Cromer_Mann_a1
_atom_type_scat_Cromer_Mann_a2
_atom_type_scat_Cromer_Mann_a3
_atom_type_scat_Cromer_Mann_a4
_atom_type_scat_Cromer_Mann_b1
_atom_type_scat_Cromer_Mann_b2
_atom_type_scat_Cromer_Mann_b3
_atom_type_scat_Cromer_Mann_b4
_atom_type_scat_Cromer_Mann_c
_atom_type_scat_source
_atom_type_scat_dispersion_source
C 0.00347 0.00161 2.31000 1.02000 1.58860 0.86500 20.84390 10.20750 0.56870 51.65120 0.215599998832 'International Tables Volume C Table 6.1.1.4 (pp. 500-502)' 'Henke, Gullikson and Davis, At. Data and Nucl. Data Tables, 1993, 54, 2'
Co 0.35655 0.96576 12.28410 7.34090 4.00340 2.34880 4.27910 0.27840 13.53590 71.16920 1.01180005074 'International Tables Volume C Table 6.1.1.4 (pp. 500-502)' 'Henke, Gullikson and Davis, At. Data and Nucl. Data Tables, 1993, 54, 2'
F 0.01794 0.01033 3.53920 2.64120 1.51700 1.02430 10.28250 4.29440 0.26150 26.14760 0.277599990368 'International Tables Volume C Table 6.1.1.4 (pp. 500-502)' 'Henke, Gullikson and Davis, At. Data and Nucl. Data Tables, 1993, 54, 2'
H 0.00000 0.00000 0.49300 0.32291 0.14019 0.04081 10.51090 26.12570 3.14236 57.79970 0.0030380000826 'International Tables Volume C Table 6.1.1.4 (pp. 500-502)' 'Henke, Gullikson and Davis, At. Data and Nucl. Data Tables, 1993, 54, 2'
N 0.00653 0.00323 12.21260 3.13220 2.01250 1.16630 0.00570 9.89330 28.99750 0.58260 -11.5290002823 'International Tables Volume C Table 6.1.1.4 (pp. 500-502)' 'Henke, Gullikson and Davis, At. Data and Nucl. Data Tables, 1993, 54, 2'
P 0.10434 0.09671 6.43450 4.17910 1.78000 1.49080 1.90670 27.15700 0.52600 68.16450 1.11489999294 'International Tables Volume C Table 6.1.1.4 (pp. 500-502)' 'Henke, Gullikson and Davis, At. Data and Nucl. Data Tables, 1993, 54, 2'

loop_
_geom_angle_atom_site_label_1
_geom_angle_atom_site_label_2
_geom_angle_atom_site_label_3
_geom_angle
P1 Co1 P2 159.78(3)
N1 Co1 P2 100.60(6)
N1 Co1 P1 99.01(6)
C8 Co1 P2 95.12(8)
C8 Co1 P1 92.53(8)
C8 Co1 N1 81.75(10)
C20 Co1 P2 88.29(7)
C20 Co1 P1 89.04(8)
C20 Co1 N1 83.54(10)
C20 Co1 C8 165.26(12)
H Co1 P2 83.8(12)
H Co1 P1 77.0(12)
H Co1 N1 174.3(11)
H Co1 C8 94.3(11)
H Co1 C20 100.3(11)
C6 P2 Co1 117.53(11)
C5 P2 Co1 115.22(11)
C5 P2 C6 101.46(16)
C4 P2 Co1 117.13(11)
C4 P2 C6 101.26(15)
C4 P2 C5 101.65(15)
C1 P1 Co1 117.21(11)
C2 P1 Co1 117.81(12)
C2 P1 C1 100.83(17)
C3 P1 Co1 114.55(11)
C3 P1 C1 101.85(16)
C3 P1 C2 102.09(18)
C8 C7 C13 114.1(2)
C12 C7 C13 124.4(2)
C12 C7 C8 121.5(2)
C13 N1 Co1 117.82(16)
C14 N1 Co1 116.37(17)
C14 N1 C13 125.8(2)
N1 C13 C7 114.2(2)
H13 C13 C7 122.88(14)
H13 C13 N1 122.88(14)
C7 C8 Co1 111.93(17)
C9 C8 Co1 133.7(2)
C9 C8 C7 114.4(2)
C8 C9 F1 120.8(3)
C10 C9 F1 115.6(2)
C10 C9 C8 123.6(3)
C9 C10 F2 120.3(3)
C11 C10 F2 119.1(3)
C11 C10 C9 120.6(3)
C17 C18 C19 118.2(3)
C23 C18 C19 117.7(3)
C23 C18 C17 124.1(3)
C19 C20 Co1 110.95(19)
C21 C20 Co1 133.5(2)
C21 C20 C19 115.6(2)
C20 C19 C18 123.2(3)
C14 C19 C18 118.8(3)
C14 C19 C20 118.0(2)
C7 C12 F4 120.0(2)
C11 C12 F4 119.0(2)
C11 C12 C7 121.0(3)
C12 C11 C10 118.9(2)
F3 C11 C10 119.6(3)
F3 C11 C12 121.4(3)
H21 C21 C20 119.17(18)
C22 C21 C20 121.7(3)
C22 C21 H21 119.2(2)
H22 C22 C21 119.1(2)
C23 C22 C21 121.8(3)
C23 C22 H22 119.08(19)
C14 C15 H15 120.92(18)
C16 C15 H15 120.9(2)
C16 C15 C14 118.2(3)
C19 C14 N1 111.1(2)
C15 C14 N1 127.0(3)
C15 C14 C19 122.0(2)
H17 C17 C18 119.27(19)
C16 C17 C18 121.5(3)
C16 C17 H17 119.27(18)
H1a C1 P1 109.5
H1b C1 P1 109.5
H1b C1 H1a 109.5
H1c C1 P1 109.5
H1c C1 H1a 109.5
H1c C1 H1b 109.5
C17 C16 C15 121.4(3)
H16 C16 C15 119.3(2)
H16 C16 C17 119.30(18)
H2a C2 P1 109.5
H2b C2 P1 109.5
H2b C2 H2a 109.5
H2c C2 P1 109.5
H2c C2 H2a 109.5
H2c C2 H2b 109.5
H6a C6 P2 109.5
H6b C6 P2 109.5
H6b C6 H6a 109.5
H6c C6 P2 109.5
H6c C6 H6a 109.5
H6c C6 H6b 109.5
H5a C5 P2 109.5
H5b C5 P2 109.5
H5b C5 H5a 109.5
H5c C5 P2 109.5
H5c C5 H5a 109.5
H5c C5 H5b 109.5
H4a C4 P2 109.5
H4b C4 P2 109.5
H4b C4 H4a 109.5
H4c C4 P2 109.5
H4c C4 H4a 109.5
H4c C4 H4b 109.5
H3a C3 P1 109.5
H3b C3 P1 109.5
H3b C3 H3a 109.5
H3c C3 P1 109.5
H3c C3 H3a 109.5
H3c C3 H3b 109.5
C22 C23 C18 120.0(3)
H23 C23 C18 120.00(19)
H23 C23 C22 120.00(19)

loop_
_geom_bond_atom_site_label_1
_geom_bond_atom_site_label_2
_geom_bond_distance
Co1 P2 2.1674(12)
Co1 P1 2.1666(11)
Co1 N1 1.936(2)
Co1 C8 1.953(3)
Co1 C20 1.965(3)
Co1 H 1.33(3)
P2 C6 1.818(3)
P2 C5 1.826(3)
P2 C4 1.813(3)
P1 C1 1.822(3)
P1 C2 1.808(3)
P1 C3 1.811(3)
F1 C9 1.348(3)
F4 C12 1.356(3)
F2 C10 1.354(3)
C7 C13 1.428(3)
C7 C8 1.426(4)
C7 C12 1.390(3)
N1 C13 1.295(3)
N1 C14 1.419(3)
C13 H13 0.9300
C8 C9 1.383(4)
C9 C10 1.375(4)
C10 C11 1.365(4)
C18 C19 1.418(4)
C18 C17 1.401(5)
C18 C23 1.412(5)
C20 C19 1.436(4)
C20 C21 1.376(4)
C19 C14 1.413(4)
C12 C11 1.360(4)
C11 F3 1.357(3)
C21 H21 0.9300
C21 C22 1.428(4)
C22 H22 0.9300
C22 C23 1.347(5)
C15 H15 0.9300
C15 C14 1.366(4)
C15 C16 1.409(4)
C17 H17 0.9300
C17 C16 1.355(5)
C1 H1a 0.9600
C1 H1b 0.9600
C1 H1c 0.9600
C16 H16 0.9300
C2 H2a 0.9600
C2 H2b 0.9600
C2 H2c 0.9600
C6 H6a 0.9600
C6 H6b 0.9600
C6 H6c 0.9600
C5 H5a 0.9600
C5 H5b 0.9600
C5 H5c 0.9600
C4 H4a 0.9600
C4 H4b 0.9600
C4 H4c 0.9600
C3 H3a 0.9600
C3 H3b 0.9600
C3 H3c 0.9600
C23 H23 0.9300
